data_7218350
loop_
_publ_author_name
'Peuronen, Anssi'
'Rinta, Heikki'
'Lahtinen, Manu'

_publ_section_title
;
 N&#x22EF;I halogen bonding supported stabilization of a discrete
 pseudo-linear [I12]2&#x2212;polyiodide
;
_journal_issue 8
_journal_name_full CrystEngComm
_journal_page_first 1736
_journal_paper_doi 10.1039/C4CE01866D
_journal_volume 17
_journal_year 2015
_chemical_formula_moiety 'C18 H36 N4, 4(I)'
_chemical_formula_sum 'C18 H36 I4 N4'
_chemical_formula_weight 816.11
_chemical_name_systematic
;
 ?
;
_space_group_crystal_system orthorhombic
_space_group_IT_number 62
_space_group_name_Hall '-P 2ac 2n'
_space_group_name_H-M_alt 'P n m a'
_symmetry_space_group_name_Hall '-P 2ac 2n'
_symmetry_space_group_name_H-M 'P n m a'
_atom_sites_solution_hydrogens geom
_atom_sites_solution_primary heavy
_audit_creation_date 2014-08-21
_audit_creation_method
;
Olex2 1.2
(compiled 2014.07.22 svn.r2960 for OlexSys, GUI svn.r4862)
;
_cell_angle_alpha 90
_cell_angle_beta 90
_cell_angle_gamma 90
_cell_formula_units_Z 4
_cell_length_a 28.9478(14)
_cell_length_b 14.3498(9)
_cell_length_c 6.3034(4)
_cell_measurement_temperature 123
_cell_volume 2618.4(3)
_computing_molecular_graphics 'Olex2 (Dolomanov et al., 2009)'
_computing_publication_material 'Olex2 (Dolomanov et al., 2009)'
_computing_structure_refinement 'ShelXL (Sheldrick, 2008)'
_computing_structure_solution 'ShelXS (Sheldrick, 2008)'
_diffrn_ambient_temperature 123
_diffrn_measured_fraction_theta_full 0.983
_diffrn_measured_fraction_theta_max 0.984
_diffrn_measurement_device_type 'Bruker-Nonius Kappa CCD with APEXII detector'
_diffrn_radiation_type MoK\a
_diffrn_radiation_wavelength 0.71073
_diffrn_reflns_av_R_equivalents 0.0525
_diffrn_reflns_av_unetI/netI 0.0357
_diffrn_reflns_Laue_measured_fraction_full 0.983
_diffrn_reflns_Laue_measured_fraction_max 0.984
_diffrn_reflns_limit_h_max 35
_diffrn_reflns_limit_h_min -35
_diffrn_reflns_limit_k_max 16
_diffrn_reflns_limit_k_min -17
_diffrn_reflns_limit_l_max 7
_diffrn_reflns_limit_l_min -6
_diffrn_reflns_number 15764
_diffrn_reflns_point_group_measured_fraction_full 0.983
_diffrn_reflns_point_group_measured_fraction_max 0.984
_diffrn_reflns_theta_full 25.242
_diffrn_reflns_theta_max 25.999
_diffrn_reflns_theta_min 3.153
_exptl_absorpt_coefficient_mu 4.771
_exptl_absorpt_correction_T_max 0.7456
_exptl_absorpt_correction_T_min 0.4596
_exptl_absorpt_correction_type multi-scan
_exptl_absorpt_process_details
;
SADABS-2012/1 (Bruker,2012) was used for absorption correction.
wR2(int) was 0.1336 before and 0.0809 after correction.
The Ratio of minimum to maximum transmission is 0.6164.
The \l/2 correction factor is 0.0015.
;
_exptl_crystal_colour yellow
_exptl_crystal_colour_primary yellow
_exptl_crystal_density_diffrn 2.070
_exptl_crystal_description plate
_exptl_crystal_F_000 1536
_exptl_crystal_size_max 0.2
_exptl_crystal_size_mid 0.15
_exptl_crystal_size_min 0.05
_refine_diff_density_max 3.538
_refine_diff_density_min -1.137
_refine_diff_density_rms 0.221
_refine_ls_extinction_method none
_refine_ls_goodness_of_fit_ref 1.199
_refine_ls_hydrogen_treatment constr
_refine_ls_matrix_type full
_refine_ls_number_parameters 124
_refine_ls_number_reflns 2638
_refine_ls_number_restraints 6
_refine_ls_restrained_S_all 1.198
_refine_ls_R_factor_all 0.0625
_refine_ls_R_factor_gt 0.0563
_refine_ls_shift/su_max 0.001
_refine_ls_shift/su_mean 0.000
_refine_ls_structure_factor_coef Fsqd
_refine_ls_weighting_details 'w=1/[\s^2^(Fo^2^)+(0.0464P)^2^+44.2980P] where P=(Fo^2^+2Fc^2^)/3'
_refine_ls_weighting_scheme calc
_refine_ls_wR_factor_gt 0.1465
_refine_ls_wR_factor_ref 0.1497
_reflns_Friedel_coverage 0.000
_reflns_number_gt 2399
_reflns_number_total 2638
_reflns_threshold_expression 'I > 2\s(I)'
_cod_data_source_file c4ce01866d2.cif
_cod_data_source_block 1-I4_2-
_cod_depositor_comments 'Adding full bibliography for 7218347--7218353.cif.'
_cod_database_code 7218350
_shelxl_version_number 2013-4
_shelx_space_group_comment
;
The symmetry employed for this shelxl refinement is uniquely defined
by the following loop, which should always be used as a source of
symmetry information in preference to the above space-group names.
They are only intended as comments.
;
_olex2_refinement_description
;
1. Fixed Uiso
 At 1.2 times of:
  All C(H,H) groups
2. Uiso/Uaniso restraints and constraints
Uanis(C9) \\sim Ueq: with sigma of 0.01 and sigma for terminal atoms of 0.02
3.a Secondary CH2 refined with riding coordinates:
 C1(H1A,H1B), C2(H2A,H2B), C3(H3A,H3B), C4(H4A,H4B), C5(H5A,H5B), C6(H6A,H6B),
 C7(H7A,H7B), C8(H8A,H8B), C9(H9A,H9B)
;
_olex2_submission_special_instructions 'No special instructions were received'

loop_
_space_group_symop_operation_xyz
'x, y, z'
'-x+1/2, -y, z+1/2'
'x+1/2, -y+1/2, -z+1/2'
'-x, y+1/2, -z'
'-x, -y, -z'
'x-1/2, y, -z-1/2'
'-x-1/2, y-1/2, z-1/2'
'x, -y-1/2, z'

loop_
_atom_site_label
_atom_site_type_symbol
_atom_site_fract_x
_atom_site_fract_y
_atom_site_fract_z
_atom_site_U_iso_or_equiv
_atom_site_adp_type
_atom_site_occupancy
_atom_site_site_symmetry_order
_atom_site_calc_flag
_atom_site_refinement_flags_posn
_atom_site_refinement_flags_adp
_atom_site_refinement_flags_occupancy
N1 N 0.2857(2) 0.0108(5) -0.4757(11) 0.0240(15) Uani 1 1 d . . .
N2 N 0.3732(2) 0.0064(5) -0.4002(10) 0.0173(13) Uani 1 1 d . . .
C1 C 0.2983(3) -0.0759(7) -0.3730(14) 0.0271(19) Uani 1 1 d . . .
H1A H 0.2942 -0.1280 -0.4742 0.033 Uiso 1 1 calc R . .
H1B H 0.2775 -0.0868 -0.2509 0.033 Uiso 1 1 calc R . .
C2 C 0.3496(3) -0.0740(6) -0.2935(12) 0.0217(17) Uani 1 1 d . . .
H2A H 0.3505 -0.0661 -0.1375 0.026 Uiso 1 1 calc R . .
H2B H 0.3652 -0.1331 -0.3301 0.026 Uiso 1 1 calc R . .
C3 C 0.2994(3) 0.0888(7) -0.3395(14) 0.0285(19) Uani 1 1 d . . .
H3A H 0.2858 0.0802 -0.1967 0.034 Uiso 1 1 calc R . .
H3B H 0.2871 0.1476 -0.3991 0.034 Uiso 1 1 calc R . .
C4 C 0.3528(3) 0.0960(6) -0.3198(13) 0.0235(17) Uani 1 1 d . . .
H4A H 0.3644 0.1492 -0.4048 0.028 Uiso 1 1 calc R . .
H4B H 0.3618 0.1061 -0.1699 0.028 Uiso 1 1 calc R . .
C5 C 0.3133(3) 0.0186(6) -0.6760(13) 0.0248(18) Uani 1 1 d . . .
H5A H 0.3095 0.0819 -0.7360 0.030 Uiso 1 1 calc R . .
H5B H 0.3014 -0.0267 -0.7812 0.030 Uiso 1 1 calc R . .
C6 C 0.3639(3) 0.0002(6) -0.6370(12) 0.0194(16) Uani 1 1 d . . .
H6A H 0.3829 0.0468 -0.7134 0.023 Uiso 1 1 calc R . .
H6B H 0.3723 -0.0625 -0.6899 0.023 Uiso 1 1 calc R . .
C7 C 0.4253(2) 0.0037(6) -0.3662(13) 0.0210(17) Uani 1 1 d . . .
H7A H 0.4390 0.0605 -0.4293 0.025 Uiso 1 1 calc R . .
H7B H 0.4380 -0.0507 -0.4430 0.025 Uiso 1 1 calc R . .
C8 C 0.4399(3) -0.0024(6) -0.1332(12) 0.0231(17) Uani 1 1 d . . .
H8A H 0.4256 0.0494 -0.0526 0.028 Uiso 1 1 calc R . .
H8B H 0.4289 -0.0618 -0.0719 0.028 Uiso 1 1 calc R . .
C9 C 0.4916(2) 0.0030(6) -0.1131(12) 0.0224(18) Uani 1 1 d . U .
H9A H 0.5023 0.0625 -0.1755 0.027 Uiso 1 1 calc R . .
H9B H 0.5055 -0.0483 -0.1960 0.027 Uiso 1 1 calc R . .
I1 I 0.39088(4) 0.2500 0.16579(14) 0.0387(3) Uani 1 2 d S T P
I2 I 0.48811(4) 0.2500 0.46226(18) 0.0439(3) Uani 1 2 d S T P
I3 I 0.57152(3) 0.2500 0.69280(17) 0.0405(3) Uani 1 2 d S T P
I4 I 0.67696(3) 0.2500 0.88839(14) 0.0316(3) Uani 1 2 d S T P

loop_
_atom_site_aniso_label
_atom_site_aniso_U_11
_atom_site_aniso_U_22
_atom_site_aniso_U_33
_atom_site_aniso_U_23
_atom_site_aniso_U_13
_atom_site_aniso_U_12
N1 0.021(3) 0.034(4) 0.018(3) -0.003(3) 0.001(3) 0.001(3)
N2 0.015(3) 0.022(3) 0.014(3) 0.001(3) 0.003(2) 0.001(3)
C1 0.018(4) 0.037(5) 0.027(4) 0.000(4) -0.004(3) -0.002(4)
C2 0.015(4) 0.031(4) 0.019(4) 0.003(3) 0.000(3) 0.001(3)
C3 0.015(4) 0.039(5) 0.031(4) -0.006(4) -0.002(3) 0.011(4)
C4 0.018(4) 0.028(4) 0.025(4) -0.005(3) -0.003(3) 0.005(3)
C5 0.030(4) 0.031(5) 0.013(4) 0.001(3) 0.001(3) -0.002(4)
C6 0.019(4) 0.026(4) 0.014(4) -0.001(3) 0.002(3) -0.001(3)
C7 0.008(3) 0.033(4) 0.022(4) 0.000(3) 0.002(3) -0.002(3)
C8 0.021(4) 0.036(5) 0.012(4) -0.001(3) -0.003(3) -0.002(4)
C9 0.011(4) 0.038(4) 0.019(4) 0.001(3) 0.006(3) 0.000(3)
I1 0.0649(7) 0.0245(4) 0.0266(4) 0.000 -0.0052(4) 0.000
I2 0.0506(6) 0.0248(5) 0.0562(6) 0.000 0.0035(5) 0.000
I3 0.0474(6) 0.0236(5) 0.0504(6) 0.000 0.0069(4) 0.000
I4 0.0409(5) 0.0243(4) 0.0296(4) 0.000 0.0033(4) 0.000

loop_
_atom_type_symbol
_atom_type_description
_atom_type_scat_dispersion_real
_atom_type_scat_dispersion_imag
_atom_type_scat_source
C C 0.0033 0.0016 'International Tables Vol C Tables 4.2.6.8 and 6.1.1.4'
H H 0.0000 0.0000 'International Tables Vol C Tables 4.2.6.8 and 6.1.1.4'
I I -0.4742 1.8119 'International Tables Vol C Tables 4.2.6.8 and 6.1.1.4'
N N 0.0061 0.0033 'International Tables Vol C Tables 4.2.6.8 and 6.1.1.4'

loop_
_geom_angle_atom_site_label_1
_geom_angle_atom_site_label_2
_geom_angle_atom_site_label_3
_geom_angle
_geom_angle_site_symmetry_1
_geom_angle_site_symmetry_3
C1 N1 C3 109.0(7) . .
C1 N1 C5 107.9(7) . .
C3 N1 C5 107.1(7) . .
C2 N2 C4 109.2(6) . .
C2 N2 C6 108.4(6) . .
C2 N2 C7 111.7(6) . .
C4 N2 C6 108.2(6) . .
C4 N2 C7 111.2(6) . .
C6 N2 C7 108.1(6) . .
N1 C1 H1A 109.3 . .
N1 C1 H1B 109.3 . .
N1 C1 C2 111.5(7) . .
H1A C1 H1B 108.0 . .
C2 C1 H1A 109.3 . .
C2 C1 H1B 109.3 . .
N2 C2 C1 107.6(6) . .
N2 C2 H2A 110.2 . .
N2 C2 H2B 110.2 . .
C1 C2 H2A 110.2 . .
C1 C2 H2B 110.2 . .
H2A C2 H2B 108.5 . .
N1 C3 H3A 109.3 . .
N1 C3 H3B 109.3 . .
N1 C3 C4 111.5(7) . .
H3A C3 H3B 108.0 . .
C4 C3 H3A 109.3 . .
C4 C3 H3B 109.3 . .
N2 C4 C3 107.8(7) . .
N2 C4 H4A 110.2 . .
N2 C4 H4B 110.2 . .
C3 C4 H4A 110.2 . .
C3 C4 H4B 110.2 . .
H4A C4 H4B 108.5 . .
N1 C5 H5A 109.3 . .
N1 C5 H5B 109.3 . .
N1 C5 C6 111.5(6) . .
H5A C5 H5B 108.0 . .
C6 C5 H5A 109.3 . .
C6 C5 H5B 109.3 . .
N2 C6 H6A 109.9 . .
N2 C6 H6B 109.9 . .
C5 C6 N2 108.7(6) . .
C5 C6 H6A 109.9 . .
C5 C6 H6B 109.9 . .
H6A C6 H6B 108.3 . .
N2 C7 H7A 108.7 . .
N2 C7 H7B 108.7 . .
N2 C7 C8 114.3(6) . .
H7A C7 H7B 107.6 . .
C8 C7 H7A 108.7 . .
C8 C7 H7B 108.7 . .
C7 C8 H8A 109.5 . .
C7 C8 H8B 109.5 . .
H8A C8 H8B 108.1 . .
C9 C8 C7 110.7(6) . .
C9 C8 H8A 109.5 . .
C9 C8 H8B 109.5 . .
C8 C9 C9 113.5(8) . 5_655
C8 C9 H9A 108.9 . .
C8 C9 H9B 108.9 . .
C9 C9 H9A 108.9 5_655 .
C9 C9 H9B 108.9 5_655 .
H9A C9 H9B 107.7 . .

loop_
_geom_bond_atom_site_label_1
_geom_bond_atom_site_label_2
_geom_bond_distance
_geom_bond_site_symmetry_2
N1 C1 1.449(11) .
N1 C3 1.464(11) .
N1 C5 1.498(10) .
N2 C2 1.500(10) .
N2 C4 1.503(10) .
N2 C6 1.519(9) .
N2 C7 1.523(9) .
C1 H1A 0.9900 .
C1 H1B 0.9900 .
C1 C2 1.567(11) .
C2 H2A 0.9900 .
C2 H2B 0.9900 .
C3 H3A 0.9900 .
C3 H3B 0.9900 .
C3 C4 1.557(11) .
C4 H4A 0.9900 .
C4 H4B 0.9900 .
C5 H5A 0.9900 .
C5 H5B 0.9900 .
C5 C6 1.510(11) .
C6 H6A 0.9900 .
C6 H6B 0.9900 .
C7 H7A 0.9900 .
C7 H7B 0.9900 .
C7 C8 1.531(11) .
C8 H8A 0.9900 .
C8 H8B 0.9900 .
C8 C9 1.502(10) .
C9 C9 1.510(16) 5_655
C9 H9A 0.9900 .
C9 H9B 0.9900 .
I2 I3 2.8180(15) .

loop_
_geom_torsion_atom_site_label_1
_geom_torsion_atom_site_label_2
_geom_torsion_atom_site_label_3
_geom_torsion_atom_site_label_4
_geom_torsion
_geom_torsion_site_symmetry_4
N1 C1 C2 N2 -15.2(9) .
N1 C3 C4 N2 -14.5(10) .
N1 C5 C6 N2 -15.8(10) .
N2 C7 C8 C9 -175.5(7) .
C1 N1 C3 C4 66.8(9) .
C1 N1 C5 C6 -49.1(9) .
C2 N2 C4 C3 -50.7(8) .
C2 N2 C6 C5 68.0(8) .
C2 N2 C7 C8 -53.9(9) .
C3 N1 C1 C2 -49.1(9) .
C3 N1 C5 C6 68.1(9) .
C4 N2 C2 C1 67.3(8) .
C4 N2 C6 C5 -50.3(8) .
C4 N2 C7 C8 68.3(9) .
C5 N1 C1 C2 66.8(8) .
C5 N1 C3 C4 -49.7(9) .
C6 N2 C2 C1 -50.3(8) .
C6 N2 C4 C3 67.1(8) .
C6 N2 C7 C8 -173.1(7) .
C7 N2 C2 C1 -169.4(6) .
C7 N2 C4 C3 -174.3(7) .
C7 N2 C6 C5 -170.8(7) .
C7 C8 C9 C9 -179.7(9) 5_655
